data_7039447
loop_
_publ_author_name
'Bonnot, Antoine'
'Juvenal, Frank'
'Lapprand, Anthony'
'Fortin, Daniel'
'Knorr, Michael'
'Harvey, Pierre D.'

_publ_section_title
;
 Can a highly flexible copper(i) cluster-containing 1D and 2D coordination
 polymers exhibit MOF-like properties?
;
_journal_issue 28
_journal_name_full 'Dalton transactions (Cambridge, England : 2003)'
_journal_page_first 11413
_journal_page_last 11421
_journal_paper_doi 10.1039/c6dt01375a
_journal_volume 45
_journal_year 2016
_chemical_compound_source 'synthesis as described'
_chemical_formula_moiety 'C22 H22 Cu2 I2 S2'
_chemical_formula_sum 'C36 H50 Cu4 I4 N S3'
_chemical_formula_weight 1354.71
_chemical_name_systematic
;
 ?
;
_space_group_IT_number 2
_symmetry_cell_setting triclinic
_symmetry_Int_Tables_number 2
_symmetry_space_group_name_Hall '-P 1'
_symmetry_space_group_name_H-M 'P -1'
_atom_sites_solution_hydrogens geom
_atom_sites_solution_primary direct
_atom_sites_solution_secondary difmap
_audit_conform_dict_location ftp://ftp.iucr.org/pub/cif_core.dic
_audit_conform_dict_name cif_core.dic
_audit_conform_dict_version 2.4
_audit_creation_date 2014-12-17T09:53:18-00:00
_audit_creation_method 'WinGX routine CIF_UPDATE'
_audit_update_record
;
2016-01-26 deposited with the CCDC.
2016-06-09 downloaded from the CCDC.
;
_cell_angle_alpha 76.503(3)
_cell_angle_beta 78.200(3)
_cell_angle_gamma 83.064(3)
_cell_formula_units_Z 2
_cell_length_a 12.773(2)
_cell_length_b 13.042(2)
_cell_length_c 13.810(2)
_cell_measurement_reflns_used 9493
_cell_measurement_temperature 173(2)
_cell_measurement_theta_max 26.4766
_cell_measurement_theta_min 2.4433
_cell_measurement_wavelength 0.71073
_cell_volume 2183.3(6)
_computing_cell_refinement 'SAINT V8.27B integration software'
_computing_data_collection 'Bruker APEX2 software'
_computing_data_reduction 'SORTAV (Blessing, 1995)'
_computing_molecular_graphics 'Ortep-3 for Windows (Farrugia, 1997)'
_computing_publication_material 'WinGX publication routines (Farrugia, 1999)'
_computing_structure_refinement 'SHELXL-97 (Sheldrick, 2008)'
_computing_structure_solution 'SHELXS-97 (Sheldrick, 1997)'
_diffrn_ambient_temperature 173(2)
_diffrn_detector 'APEX-II CCD'
_diffrn_measured_fraction_theta_full 0.997
_diffrn_measured_fraction_theta_max 0.992
_diffrn_measurement_device '\k-geometry diffractometer'
_diffrn_measurement_device_type 'Bruker APEX-II'
_diffrn_measurement_method '\f or \w oscillation scans'
_diffrn_orient_matrix_type 'x-axis to radiation source'
_diffrn_orient_matrix_UB_11 -0.122182E-1
_diffrn_orient_matrix_UB_12 -0.515485E-1
_diffrn_orient_matrix_UB_13 0.665865E-1
_diffrn_orient_matrix_UB_21 -0.772475E-1
_diffrn_orient_matrix_UB_22 0.268382E-1
_diffrn_orient_matrix_UB_23 0.117192E-1
_diffrn_orient_matrix_UB_31 -0.178363E-1
_diffrn_orient_matrix_UB_32 -0.536344E-1
_diffrn_orient_matrix_UB_33 -0.341452E-1
_diffrn_radiation_monochromator graphite
_diffrn_radiation_probe x-ray
_diffrn_radiation_type MoK\a
_diffrn_radiation_wavelength 0.71073
_diffrn_reflns_av_R_equivalents 0.0112
_diffrn_reflns_av_unetI/netI 0.0282
_diffrn_reflns_limit_h_max 14
_diffrn_reflns_limit_h_min -16
_diffrn_reflns_limit_k_max 14
_diffrn_reflns_limit_k_min -16
_diffrn_reflns_limit_l_max 14
_diffrn_reflns_limit_l_min -17
_diffrn_reflns_number 12064
_diffrn_reflns_reduction_process
;
 Scaled and merged with Sortav
 R.H. Blessing, (1987) Cryst. Rev. 1, 3-58
 R.H. Blessing, (1989) J. Appl. Cryst. 22, 396-397
;
_diffrn_reflns_theta_full 25
_diffrn_reflns_theta_max 26.5
_diffrn_reflns_theta_min 2.03
_diffrn_source 'sealed x-ray tube'
_exptl_absorpt_coefficient_mu 4.919
_exptl_absorpt_correction_T_max 0.745
_exptl_absorpt_correction_T_min 0.592
_exptl_absorpt_correction_type multi-scan
_exptl_absorpt_process_details
;
SADABS-2012/1 - Bruker AXS area detector scaling and absorption correction
;
_exptl_crystal_colour colourless
_exptl_crystal_density_diffrn 2.061
_exptl_crystal_density_method 'not measured'
_exptl_crystal_description prism
_exptl_crystal_F_000 1298
_exptl_crystal_size_max 0.34
_exptl_crystal_size_mid 0.26
_exptl_crystal_size_min 0.17
_refine_diff_density_max 1.032
_refine_diff_density_min -1.295
_refine_diff_density_rms 0.08
_refine_ls_extinction_method none
_refine_ls_goodness_of_fit_ref 1.083
_refine_ls_hydrogen_treatment constr
_refine_ls_matrix_type full
_refine_ls_number_parameters 419
_refine_ls_number_reflns 8987
_refine_ls_number_restraints 1
_refine_ls_restrained_S_all 1.088
_refine_ls_R_factor_all 0.0233
_refine_ls_R_factor_gt 0.0187
_refine_ls_shift/su_max 0.002
_refine_ls_shift/su_mean 0
_refine_ls_structure_factor_coef Fsqd
_refine_ls_weighting_details 'calc w=1/[\s^2^(Fo^2^)+(0.0059P)^2^+1.2520P] where P=(Fo^2^+2Fc^2^)/3'
_refine_ls_weighting_scheme calc
_refine_ls_wR_factor_gt 0.0407
_refine_ls_wR_factor_ref 0.0417
_reflns_number_gt 8048
_reflns_number_total 8987
_reflns_threshold_expression >2\s(I)
_cod_data_source_file c6dt01375a2.cif
_cod_data_source_block AB_CP1_EtCN
_cod_depositor_comments 'Adding full bibliography for 7039446--7039447.cif.'
_cod_original_cell_volume 2183.4(6)
_cod_database_code 7039447

loop_
_symmetry_equiv_pos_as_xyz
'x, y, z'
'-x, -y, -z'

loop_
_atom_site_label
_atom_site_type_symbol
_atom_site_fract_x
_atom_site_fract_y
_atom_site_fract_z
_atom_site_U_iso_or_equiv
_atom_site_adp_type
_atom_site_occupancy
_atom_site_symmetry_multiplicity
_atom_site_calc_flag
_atom_site_refinement_flags
C1 C 0.5084(2) -0.2009(2) 0.46944(19) 0.0213(5) Uani 1 1 d .
C2 C 0.3984(2) -0.1872(2) 0.5033(2) 0.0273(6) Uani 1 1 d .
H2 H 0.3618 -0.1191 0.4887 0.033 Uiso 1 1 calc R
C3 C 0.3422(2) -0.2732(2) 0.5582(2) 0.0287(6) Uani 1 1 d .
H3 H 0.2669 -0.2634 0.58 0.034 Uiso 1 1 calc R
C4 C 0.3937(2) -0.3733(2) 0.5820(2) 0.0286(6) Uani 1 1 d .
C5 C 0.5041(2) -0.3853(2) 0.5500(2) 0.0350(7) Uani 1 1 d .
H5 H 0.541 -0.4529 0.5667 0.042 Uiso 1 1 calc R
C6 C 0.5612(2) -0.3003(2) 0.4943(2) 0.0300(6) Uani 1 1 d .
H6 H 0.6366 -0.31 0.473 0.036 Uiso 1 1 calc R
C7 C 0.3314(2) -0.4662(3) 0.6414(3) 0.0423(8) Uani 1 1 d .
H7A H 0.3098 -0.4602 0.7123 0.063 Uiso 1 1 calc R
H7B H 0.3765 -0.532 0.6377 0.063 Uiso 1 1 calc R
H7C H 0.2673 -0.4667 0.6128 0.063 Uiso 1 1 calc R
C8 C 0.5725(2) -0.1025(2) 0.26744(19) 0.0245(6) Uani 1 1 d .
H8A H 0.6191 -0.0515 0.2179 0.029 Uiso 1 1 calc R
H8B H 0.6014 -0.1744 0.2592 0.029 Uiso 1 1 calc R
C9 C 0.4597(2) -0.0827(2) 0.2434(2) 0.0272(6) Uani 1 1 d .
H9A H 0.4292 -0.0121 0.2548 0.033 Uiso 1 1 calc R
H9B H 0.4139 -0.1361 0.2904 0.033 Uiso 1 1 calc R
C10 C 0.4575(2) -0.0879(2) 0.1339(2) 0.0284(6) Uani 1 1 d .
H10A H 0.4974 -0.1545 0.1201 0.034 Uiso 1 1 calc R
H10B H 0.3822 -0.0907 0.1274 0.034 Uiso 1 1 calc R
C11 C 0.5051(2) 0.0041(2) 0.05354(19) 0.0261(6) Uani 1 1 d .
H11A H 0.5817 0.0051 0.0565 0.031 Uiso 1 1 calc R
H11B H 0.4676 0.0714 0.068 0.031 Uiso 1 1 calc R
C12 C 1.0051(2) -0.3453(2) 0.71061(19) 0.0241(6) Uani 1 1 d .
H12A H 1.0605 -0.2939 0.6822 0.029 Uiso 1 1 calc R
H12B H 0.9416 -0.3084 0.7459 0.029 Uiso 1 1 calc R
C13 C 1.0486(2) -0.4367(2) 0.7872(2) 0.0252(6) Uani 1 1 d .
H13A H 0.9883 -0.4781 0.8277 0.03 Uiso 1 1 calc R
H13B H 1.0994 -0.484 0.75 0.03 Uiso 1 1 calc R
C14 C 1.1057(2) -0.4003(2) 0.8590(2) 0.0276(6) Uani 1 1 d .
H14A H 1.1467 -0.4622 0.8941 0.033 Uiso 1 1 calc R
H14B H 1.1579 -0.3493 0.8183 0.033 Uiso 1 1 calc R
C15 C 0.8510(2) -0.4575(2) 0.66354(19) 0.0208(5) Uani 1 1 d .
C16 C 0.8233(2) -0.5232(2) 0.6082(2) 0.0289(6) Uani 1 1 d .
H16 H 0.8677 -0.5319 0.5461 0.035 Uiso 1 1 calc R
C17 C 0.7308(2) -0.5759(2) 0.6440(2) 0.0348(7) Uani 1 1 d .
H17 H 0.7114 -0.6192 0.6049 0.042 Uiso 1 1 calc R
C18 C 0.6656(2) -0.5670(2) 0.7357(2) 0.0331(7) Uani 1 1 d .
C19 C 0.6956(2) -0.5035(2) 0.7914(2) 0.0330(7) Uani 1 1 d .
H19 H 0.6531 -0.4977 0.8552 0.04 Uiso 1 1 calc R
C20 C 0.7870(2) -0.4481(2) 0.7555(2) 0.0272(6) Uani 1 1 d .
H20 H 0.8056 -0.4037 0.794 0.033 Uiso 1 1 calc R
C21 C 0.5656(3) -0.6251(3) 0.7749(3) 0.0537(10) Uani 1 1 d .
H21A H 0.5583 -0.6683 0.7277 0.081 Uiso 1 1 calc R
H21B H 0.503 -0.574 0.7813 0.081 Uiso 1 1 calc R
H21C H 0.5702 -0.6709 0.8414 0.081 Uiso 1 1 calc R
C22 C 1.13617(19) 0.0119(2) 0.09656(19) 0.0221(5) Uani 1 1 d .
C23 C 1.1502(2) 0.0536(2) -0.0071(2) 0.0293(6) Uani 1 1 d .
H23 H 1.1252 0.0185 -0.0501 0.035 Uiso 1 1 calc R
C24 C 1.2008(2) 0.1467(2) -0.0477(2) 0.0339(7) Uani 1 1 d .
H24 H 1.2094 0.1748 -0.1186 0.041 Uiso 1 1 calc R
C25 C 1.2387(2) 0.1992(2) 0.0124(2) 0.0319(7) Uani 1 1 d .
C26 C 1.2255(2) 0.1558(2) 0.1159(2) 0.0333(7) Uani 1 1 d .
H26 H 1.2519 0.1902 0.1586 0.04 Uiso 1 1 calc R
C27 C 1.1744(2) 0.0633(2) 0.1579(2) 0.0287(6) Uani 1 1 d .
H27 H 1.1657 0.0352 0.2288 0.034 Uiso 1 1 calc R
C28 C 1.2917(3) 0.3019(3) -0.0317(3) 0.0499(9) Uani 1 1 d .
H28A H 1.2875 0.3244 -0.1038 0.075 Uiso 1 1 calc R
H28B H 1.3671 0.2914 -0.0241 0.075 Uiso 1 1 calc R
H28C H 1.2547 0.3565 0.0041 0.075 Uiso 1 1 calc R
C29 C 1.1699(2) -0.2101(2) 0.15485(19) 0.0241(6) Uani 1 1 d .
H29A H 1.2206 -0.1949 0.1942 0.029 Uiso 1 1 calc R
H29B H 1.1379 -0.2768 0.1921 0.029 Uiso 1 1 calc R
C30 C 1.2318(2) -0.2253(2) 0.0518(2) 0.0264(6) Uani 1 1 d .
H30A H 1.2831 -0.2884 0.0625 0.032 Uiso 1 1 calc R
H30B H 1.2742 -0.1634 0.0202 0.032 Uiso 1 1 calc R
C31 C 1.1634(2) -0.2390(2) -0.02225(19) 0.0272(6) Uani 1 1 d .
H31A H 1.2115 -0.2527 -0.0846 0.033 Uiso 1 1 calc R
H31B H 1.1197 -0.1719 -0.0412 0.033 Uiso 1 1 calc R
C32 C 1.0884(2) -0.3283(2) 1.0188(2) 0.0303(6) Uani 1 1 d .
H32A H 1.0338 -0.3103 1.0756 0.036 Uiso 1 1 calc R
H32B H 1.1304 -0.3939 1.0456 0.036 Uiso 1 1 calc R
C33 C 1.0315(2) -0.3486(2) 0.9382(2) 0.0300(6) Uani 1 1 d .
H33A H 0.9726 -0.3947 0.9721 0.036 Uiso 1 1 calc R
H33B H 0.9991 -0.2805 0.9039 0.036 Uiso 1 1 calc R
C34 C 0.4459(4) 0.8016(4) 0.7769(4) 0.0875(7) Uani 1 1 d D
H34A H 0.3841 0.7929 0.7484 0.131 Uiso 1 1 calc R
H34B H 0.4944 0.8481 0.7259 0.131 Uiso 1 1 calc R
H34C H 0.421 0.8331 0.8363 0.131 Uiso 1 1 calc R
C35 C 0.4989(4) 0.7053(4) 0.8050(4) 0.0875(7) Uani 1 1 d D
H35A H 0.558 0.7153 0.8377 0.105 Uiso 1 1 calc R
H35B H 0.5319 0.6794 0.7429 0.105 Uiso 1 1 calc R
C36 C 0.4326(4) 0.6201(4) 0.8762(4) 0.0875(7) Uani 1 1 d .
S1 S 0.57857(5) -0.09022(5) 0.39494(5) 0.02152(13) Uani 1 1 d .
S2 S 0.96784(5) -0.38877(5) 0.60821(5) 0.02076(13) Uani 1 1 d .
S3 S 1.06404(5) -0.10368(5) 0.14642(5) 0.02208(13) Uani 1 1 d .
Cu1 Cu 0.96626(3) -0.10928(3) 0.30613(2) 0.02499(7) Uani 1 1 d .
Cu2 Cu 0.91087(3) -0.23866(3) 0.49922(2) 0.02462(7) Uani 1 1 d .
Cu3 Cu 0.75806(3) -0.11787(3) 0.40539(2) 0.02567(8) Uani 1 1 d .
Cu4 Cu 0.90257(3) -0.02460(3) 0.47297(2) 0.02579(7) Uani 1 1 d .
I1 I 0.838889(13) 0.064778(13) 0.296611(12) 0.02343(4) Uani 1 1 d .
I2 I 1.096076(12) -0.138010(13) 0.442126(12) 0.01977(4) Uani 1 1 d .
I3 I 0.752446(13) -0.139175(14) 0.604724(12) 0.02304(4) Uani 1 1 d .
I4 I 0.865714(13) -0.287439(13) 0.337878(12) 0.02313(4) Uani 1 1 d .
N1 N 0.3881(3) 0.5553(3) 0.9276(3) 0.0875(7) Uani 1 1 d .

loop_
_atom_site_aniso_label
_atom_site_aniso_U_11
_atom_site_aniso_U_22
_atom_site_aniso_U_33
_atom_site_aniso_U_23
_atom_site_aniso_U_13
_atom_site_aniso_U_12
C1 0.0205(13) 0.0249(14) 0.0189(13) -0.0048(11) -0.0042(10) -0.0023(10)
C2 0.0216(13) 0.0313(15) 0.0273(15) -0.0060(12) -0.0039(11) 0.0031(11)
C3 0.0177(13) 0.0368(16) 0.0285(15) -0.0057(12) 0.0009(11) -0.0005(12)
C4 0.0228(14) 0.0328(16) 0.0288(15) -0.0057(12) 0.0002(11) -0.0072(12)
C5 0.0225(14) 0.0254(15) 0.0494(19) -0.0006(13) 0.0005(13) 0.0010(12)
C6 0.0152(13) 0.0290(15) 0.0417(17) -0.0045(13) 0.0013(12) -0.0020(11)
C7 0.0291(16) 0.0373(18) 0.052(2) -0.0021(15) 0.0066(15) -0.0098(14)
C8 0.0248(14) 0.0284(15) 0.0200(13) -0.0041(11) -0.0040(11) -0.0036(11)
C9 0.0244(14) 0.0333(16) 0.0221(14) 0.0003(12) -0.0053(11) -0.0056(12)
C10 0.0290(15) 0.0339(16) 0.0240(14) -0.0012(12) -0.0097(12) -0.0107(12)
C11 0.0270(14) 0.0288(15) 0.0241(14) -0.0037(12) -0.0094(11) -0.0042(11)
C12 0.0270(14) 0.0253(14) 0.0219(13) -0.0049(11) -0.0051(11) -0.0089(11)
C13 0.0249(14) 0.0270(14) 0.0251(14) -0.0055(11) -0.0063(11) -0.0050(11)
C14 0.0256(14) 0.0309(15) 0.0281(15) -0.0077(12) -0.0072(12) -0.0021(12)
C15 0.0211(13) 0.0181(13) 0.0218(13) -0.0007(10) -0.0040(10) -0.0030(10)
C16 0.0337(15) 0.0272(15) 0.0271(15) -0.0085(12) -0.0042(12) -0.0041(12)
C17 0.0370(17) 0.0243(15) 0.0481(19) -0.0084(13) -0.0164(14) -0.0063(13)
C18 0.0244(14) 0.0219(15) 0.0489(19) 0.0056(13) -0.0106(13) -0.0052(12)
C19 0.0274(15) 0.0336(16) 0.0319(16) -0.0002(13) 0.0019(12) -0.0051(12)
C20 0.0285(14) 0.0262(15) 0.0269(15) -0.0062(12) -0.0032(12) -0.0048(12)
C21 0.0337(18) 0.042(2) 0.079(3) 0.0080(19) -0.0104(18) -0.0174(15)
C22 0.0168(12) 0.0262(14) 0.0205(13) -0.0011(11) -0.0025(10) 0.0007(10)
C23 0.0265(14) 0.0397(17) 0.0194(13) -0.0028(12) -0.0062(11) 0.0026(12)
C24 0.0332(16) 0.0388(17) 0.0191(14) 0.0074(13) 0.0003(12) 0.0027(13)
C25 0.0260(14) 0.0277(15) 0.0309(16) 0.0042(12) 0.0059(12) 0.0019(12)
C26 0.0352(16) 0.0327(16) 0.0308(16) -0.0049(13) -0.0018(13) -0.0094(13)
C27 0.0334(15) 0.0314(16) 0.0193(13) -0.0020(12) -0.0022(11) -0.0065(12)
C28 0.054(2) 0.0326(18) 0.048(2) 0.0069(16) 0.0085(17) -0.0097(16)
C29 0.0247(13) 0.0268(14) 0.0220(13) -0.0060(11) -0.0063(11) -0.0012(11)
C30 0.0250(14) 0.0296(15) 0.0246(14) -0.0083(12) -0.0017(11) -0.0016(11)
C31 0.0342(15) 0.0307(15) 0.0162(13) -0.0069(11) 0.0006(11) -0.0065(12)
C32 0.0340(16) 0.0353(16) 0.0216(14) -0.0048(12) -0.0028(12) -0.0097(13)
C33 0.0260(14) 0.0371(17) 0.0272(15) -0.0078(13) -0.0038(12) -0.0038(12)
C34 0.0812(17) 0.0584(15) 0.105(2) -0.0099(13) 0.0104(14) 0.0043(11)
C35 0.0812(17) 0.0584(15) 0.105(2) -0.0099(13) 0.0104(14) 0.0043(11)
C36 0.0812(17) 0.0584(15) 0.105(2) -0.0099(13) 0.0104(14) 0.0043(11)
S1 0.0209(3) 0.0225(3) 0.0213(3) -0.0024(3) -0.0057(2) -0.0033(3)
S2 0.0211(3) 0.0226(3) 0.0182(3) -0.0031(2) -0.0023(2) -0.0052(3)
S3 0.0185(3) 0.0299(4) 0.0182(3) -0.0061(3) -0.0027(2) -0.0029(3)
Cu1 0.02299(16) 0.02916(18) 0.02122(16) -0.00607(14) 0.00147(13) -0.00393(14)
Cu2 0.02817(17) 0.02401(17) 0.02090(16) -0.00159(13) -0.00547(13) -0.00359(14)
Cu3 0.02089(16) 0.03083(18) 0.02577(17) -0.00264(14) -0.00686(13) -0.00616(14)
Cu4 0.02958(18) 0.02468(17) 0.02446(17) -0.00661(14) -0.00456(14) -0.00534(14)
I1 0.02732(9) 0.02025(9) 0.02069(9) 0.00039(7) -0.00506(7) -0.00220(7)
I2 0.01722(8) 0.02121(8) 0.02177(8) -0.00450(6) -0.00453(6) -0.00357(6)
I3 0.02343(9) 0.02722(9) 0.01762(8) -0.00502(7) 0.00060(6) -0.00561(7)
I4 0.02620(9) 0.02406(9) 0.02153(9) -0.00822(7) -0.00304(7) -0.00698(7)
N1 0.0812(17) 0.0584(15) 0.105(2) -0.0099(13) 0.0104(14) 0.0043(11)

loop_
_atom_type_symbol
_atom_type_description
_atom_type_scat_dispersion_real
_atom_type_scat_dispersion_imag
_atom_type_scat_source
C C 0.0033 0.0016 'International Tables Vol C Tables 4.2.6.8 and 6.1.1.4'
H H 0 0 'International Tables Vol C Tables 4.2.6.8 and 6.1.1.4'
S S 0.1246 0.1234 'International Tables Vol C Tables 4.2.6.8 and 6.1.1.4'
Cu Cu 0.3201 1.2651 'International Tables Vol C Tables 4.2.6.8 and 6.1.1.4'
I I -0.4742 1.8119 'International Tables Vol C Tables 4.2.6.8 and 6.1.1.4'
N N 0.0061 0.0033 'International Tables Vol C Tables 4.2.6.8 and 6.1.1.4'

loop_
_geom_angle_atom_site_label_1
_geom_angle_atom_site_label_2
_geom_angle_atom_site_label_3
_geom_angle
_geom_angle_site_symmetry_1
_geom_angle_site_symmetry_3
C6 C1 C2 119.3(2) . .
C6 C1 S1 121.5(2) . .
C2 C1 S1 119.2(2) . .
C3 C2 C1 119.9(3) . .
C3 C2 H2 120.1 . .
C1 C2 H2 120.1 . .
C4 C3 C2 121.4(2) . .
C4 C3 H3 119.3 . .
C2 C3 H3 119.3 . .
C3 C4 C5 118.2(3) . .
C3 C4 C7 120.8(2) . .
C5 C4 C7 121.1(3) . .
C6 C5 C4 121.1(3) . .
C6 C5 H5 119.5 . .
C4 C5 H5 119.5 . .
C5 C6 C1 120.2(2) . .
C5 C6 H6 119.9 . .
C1 C6 H6 119.9 . .
C4 C7 H7A 109.5 . .
C4 C7 H7B 109.5 . .
H7A C7 H7B 109.5 . .
C4 C7 H7C 109.5 . .
H7A C7 H7C 109.5 . .
H7B C7 H7C 109.5 . .
C9 C8 S1 113.56(19) . .
C9 C8 H8A 108.9 . .
S1 C8 H8A 108.9 . .
C9 C8 H8B 108.9 . .
S1 C8 H8B 108.9 . .
H8A C8 H8B 107.7 . .
C8 C9 C10 112.5(2) . .
C8 C9 H9A 109.1 . .
C10 C9 H9A 109.1 . .
C8 C9 H9B 109.1 . .
C10 C9 H9B 109.1 . .
H9A C9 H9B 107.8 . .
C11 C10 C9 114.9(2) . .
C11 C10 H10A 108.6 . .
C9 C10 H10A 108.6 . .
C11 C10 H10B 108.6 . .
C9 C10 H10B 108.6 . .
H10A C10 H10B 107.5 . .
C10 C11 C11 111.7(3) . 2_655
C10 C11 H11A 109.3 . .
C11 C11 H11A 109.3 2_655 .
C10 C11 H11B 109.3 . .
C11 C11 H11B 109.3 2_655 .
H11A C11 H11B 108 . .
C13 C12 S2 112.62(19) . .
C13 C12 H12A 109.1 . .
S2 C12 H12A 109.1 . .
C13 C12 H12B 109.1 . .
S2 C12 H12B 109.1 . .
H12A C12 H12B 107.8 . .
C14 C13 C12 113.3(2) . .
C14 C13 H13A 108.9 . .
C12 C13 H13A 108.9 . .
C14 C13 H13B 108.9 . .
C12 C13 H13B 108.9 . .
H13A C13 H13B 107.7 . .
C33 C14 C13 114.6(2) . .
C33 C14 H14A 108.6 . .
C13 C14 H14A 108.6 . .
C33 C14 H14B 108.6 . .
C13 C14 H14B 108.6 . .
H14A C14 H14B 107.6 . .
C20 C15 C16 119.4(2) . .
C20 C15 S2 124.3(2) . .
C16 C15 S2 116.2(2) . .
C17 C16 C15 119.7(3) . .
C17 C16 H16 120.1 . .
C15 C16 H16 120.1 . .
C16 C17 C18 121.5(3) . .
C16 C17 H17 119.2 . .
C18 C17 H17 119.2 . .
C19 C18 C17 118.1(3) . .
C19 C18 C21 120.4(3) . .
C17 C18 C21 121.5(3) . .
C18 C19 C20 121.1(3) . .
C18 C19 H19 119.4 . .
C20 C19 H19 119.4 . .
C15 C20 C19 120.0(3) . .
C15 C20 H20 120 . .
C19 C20 H20 120 . .
C18 C21 H21A 109.5 . .
C18 C21 H21B 109.5 . .
H21A C21 H21B 109.5 . .
C18 C21 H21C 109.5 . .
H21A C21 H21C 109.5 . .
H21B C21 H21C 109.5 . .
C27 C22 C23 119.3(3) . .
C27 C22 S3 122.3(2) . .
C23 C22 S3 118.3(2) . .
C24 C23 C22 119.8(3) . .
C24 C23 H23 120.1 . .
C22 C23 H23 120.1 . .
C25 C24 C23 121.6(3) . .
C25 C24 H24 119.2 . .
C23 C24 H24 119.2 . .
C24 C25 C26 118.0(3) . .
C24 C25 C28 121.5(3) . .
C26 C25 C28 120.6(3) . .
C27 C26 C25 121.2(3) . .
C27 C26 H26 119.4 . .
C25 C26 H26 119.4 . .
C22 C27 C26 120.1(3) . .
C22 C27 H27 120 . .
C26 C27 H27 120 . .
C25 C28 H28A 109.5 . .
C25 C28 H28B 109.5 . .
H28A C28 H28B 109.5 . .
C25 C28 H28C 109.5 . .
H28A C28 H28C 109.5 . .
H28B C28 H28C 109.5 . .
C30 C29 S3 113.29(18) . .
C30 C29 H29A 108.9 . .
S3 C29 H29A 108.9 . .
C30 C29 H29B 108.9 . .
S3 C29 H29B 108.9 . .
H29A C29 H29B 107.7 . .
C29 C30 C31 115.4(2) . .
C29 C30 H30A 108.4 . .
C31 C30 H30A 108.4 . .
C29 C30 H30B 108.4 . .
C31 C30 H30B 108.4 . .
H30A C30 H30B 107.5 . .
C30 C31 C32 114.4(2) . 1_554
C30 C31 H31A 108.7 . .
C32 C31 H31A 108.7 1_554 .
C30 C31 H31B 108.7 . .
C32 C31 H31B 108.7 1_554 .
H31A C31 H31B 107.6 . .
C31 C32 C33 112.8(2) 1_556 .
C31 C32 H32A 109 1_556 .
C33 C32 H32A 109 . .
C31 C32 H32B 109 1_556 .
C33 C32 H32B 109 . .
H32A C32 H32B 107.8 . .
C14 C33 C32 113.4(2) . .
C14 C33 H33A 108.9 . .
C32 C33 H33A 108.9 . .
C14 C33 H33B 108.9 . .
C32 C33 H33B 108.9 . .
H33A C33 H33B 107.7 . .
C35 C34 H34A 109.5 . .
C35 C34 H34B 109.5 . .
H34A C34 H34B 109.5 . .
C35 C34 H34C 109.5 . .
H34A C34 H34C 109.5 . .
H34B C34 H34C 109.5 . .
C34 C35 C36 116.5(4) . .
C34 C35 H35A 108.2 . .
C36 C35 H35A 108.2 . .
C34 C35 H35B 108.2 . .
C36 C35 H35B 108.2 . .
H35A C35 H35B 107.3 . .
N1 C36 C35 177.1(5) . .
C1 S1 C8 100.98(12) . .
C1 S1 Cu3 110.25(8) . .
C8 S1 Cu3 105.16(9) . .
C15 S2 C12 105.27(12) . .
C15 S2 Cu2 105.29(8) . .
C12 S2 Cu2 106.84(9) . .
C22 S3 C29 103.16(12) . .
C22 S3 Cu1 113.58(9) . .
C29 S3 Cu1 107.75(9) . .
S3 Cu1 I1 106.63(2) . .
S3 Cu1 I2 110.79(2) . .
I1 Cu1 I2 114.589(15) . .
S3 Cu1 I4 101.28(2) . .
I1 Cu1 I4 114.658(18) . .
I2 Cu1 I4 108.074(14) . .
S3 Cu1 Cu4 150.66(2) . .
I1 Cu1 Cu4 60.321(12) . .
I2 Cu1 Cu4 60.699(14) . .
I4 Cu1 Cu4 108.045(15) . .
S3 Cu1 Cu3 139.50(2) . .
I1 Cu1 Cu3 60.491(13) . .
I2 Cu1 Cu3 109.253(18) . .
I4 Cu1 Cu3 59.954(12) . .
Cu4 Cu1 Cu3 60.447(13) . .
S3 Cu1 Cu2 144.50(2) . .
I1 Cu1 Cu2 108.184(15) . .
I2 Cu1 Cu2 59.535(14) . .
I4 Cu1 Cu2 57.368(12) . .
Cu4 Cu1 Cu2 58.998(17) . .
Cu3 Cu1 Cu2 58.404(12) . .
S2 Cu2 I3 107.59(2) . .
S2 Cu2 I4 110.71(2) . .
I3 Cu2 I4 115.350(16) . .
S2 Cu2 Cu3 151.58(2) . .
I3 Cu2 Cu3 60.453(15) . .
I4 Cu2 Cu3 60.965(13) . .
S2 Cu2 Cu4 139.06(2) . .
I3 Cu2 Cu4 60.169(12) . .
I4 Cu2 Cu4 109.505(14) . .
Cu3 Cu2 Cu4 60.786(13) . .
S2 Cu2 I2 99.55(2) . .
I3 Cu2 I2 114.173(17) . .
I4 Cu2 I2 108.328(14) . .
Cu3 Cu2 I2 108.873(17) . .
Cu4 Cu2 I2 60.142(12) . .
S2 Cu2 Cu1 143.03(2) . .
I3 Cu2 Cu1 108.518(17) . .
I4 Cu2 Cu1 59.174(15) . .
Cu3 Cu2 Cu1 59.458(14) . .
Cu4 Cu2 Cu1 58.909(13) . .
I2 Cu2 Cu1 58.033(11) . .
S1 Cu3 I3 102.17(2) . .
S1 Cu3 I1 103.36(2) . .
I3 Cu3 I1 111.805(14) . .
S1 Cu3 Cu2 146.71(2) . .
I3 Cu3 Cu2 58.511(11) . .
I1 Cu3 Cu2 108.970(16) . .
S1 Cu3 I4 116.09(2) . .
I3 Cu3 I4 111.317(14) . .
I1 Cu3 I4 111.562(17) . .
Cu2 Cu3 I4 58.389(13) . .
S1 Cu3 Cu1 147.70(2) . .
I3 Cu3 Cu1 109.124(15) . .
I1 Cu3 Cu1 57.703(11) . .
Cu2 Cu3 Cu1 62.138(16) . .
I4 Cu3 Cu1 59.289(12) . .
S1 Cu3 Cu4 137.12(2) . .
I3 Cu3 Cu4 59.254(11) . .
I1 Cu3 Cu4 59.088(13) . .
Cu2 Cu3 Cu4 59.935(16) . .
I4 Cu3 Cu4 106.780(17) . .
Cu1 Cu3 Cu4 59.516(15) . .
I2 Cu4 I1 103.740(16) 2_756 .
I2 Cu4 I3 102.344(16) 2_756 .
I1 Cu4 I3 112.324(16) . .
I2 Cu4 Cu1 147.348(15) 2_756 .
I1 Cu4 Cu1 58.041(15) . .
I3 Cu4 Cu1 109.613(17) . .
I2 Cu4 Cu2 146.554(16) 2_756 .
I1 Cu4 Cu2 108.857(14) . .
I3 Cu4 Cu2 58.314(12) . .
Cu1 Cu4 Cu2 62.093(14) . .
I2 Cu4 I2 114.336(14) 2_756 .
I1 Cu4 I2 111.097(14) . .
I3 Cu4 I2 112.443(16) . .
Cu1 Cu4 I2 59.039(11) . .
Cu2 Cu4 I2 60.050(12) . .
I2 Cu4 Cu3 138.062(16) 2_756 .
I1 Cu4 Cu3 59.610(13) . .
I3 Cu4 Cu3 59.322(15) . .
Cu1 Cu4 Cu3 60.037(14) . .
Cu2 Cu4 Cu3 59.278(13) . .
I2 Cu4 Cu3 107.600(18) . .
I2 Cu4 Cu4 58.416(12) 2_756 2_756
I1 Cu4 Cu4 123.535(18) . 2_756
I3 Cu4 Cu4 123.45(2) . 2_756
Cu1 Cu4 Cu4 106.522(19) . 2_756
Cu2 Cu4 Cu4 106.962(19) . 2_756
I2 Cu4 Cu4 55.920(15) . 2_756
Cu3 Cu4 Cu4 163.51(2) . 2_756
Cu1 I1 Cu4 61.637(12) . .
Cu1 I1 Cu3 61.806(15) . .
Cu4 I1 Cu3 61.302(12) . .
Cu4 I2 Cu1 115.688(13) 2_756 .
Cu4 I2 Cu2 114.828(13) 2_756 .
Cu1 I2 Cu2 62.432(13) . .
Cu4 I2 Cu4 65.664(14) 2_756 .
Cu1 I2 Cu4 60.262(13) . .
Cu2 I2 Cu4 59.807(15) . .
Cu2 I3 Cu4 61.517(15) . .
Cu2 I3 Cu3 61.035(12) . .
Cu4 I3 Cu3 61.424(12) . .
Cu2 I4 Cu1 63.458(12) . .
Cu2 I4 Cu3 60.646(12) . .
Cu1 I4 Cu3 60.757(15) . .

loop_
_geom_bond_atom_site_label_1
_geom_bond_atom_site_label_2
_geom_bond_distance
_geom_bond_site_symmetry_2
C1 C6 1.388(4) .
C1 C2 1.391(4) .
C1 S1 1.785(3) .
C2 C3 1.387(4) .
C2 H2 0.95 .
C3 C4 1.387(4) .
C3 H3 0.95 .
C4 C5 1.390(4) .
C4 C7 1.509(4) .
C5 C6 1.386(4) .
C5 H5 0.95 .
C6 H6 0.95 .
C7 H7A 0.98 .
C7 H7B 0.98 .
C7 H7C 0.98 .
C8 C9 1.523(4) .
C8 S1 1.823(3) .
C8 H8A 0.99 .
C8 H8B 0.99 .
C9 C10 1.536(4) .
C9 H9A 0.99 .
C9 H9B 0.99 .
C10 C11 1.523(4) .
C10 H10A 0.99 .
C10 H10B 0.99 .
C11 C11 1.540(5) 2_655
C11 H11A 0.99 .
C11 H11B 0.99 .
C12 C13 1.530(4) .
C12 S2 1.807(3) .
C12 H12A 0.99 .
C12 H12B 0.99 .
C13 C14 1.529(4) .
C13 H13A 0.99 .
C13 H13B 0.99 .
C14 C33 1.522(4) .
C14 H14A 0.99 .
C14 H14B 0.99 .
C15 C20 1.386(4) .
C15 C16 1.390(4) .
C15 S2 1.775(3) .
C16 C17 1.383(4) .
C16 H16 0.95 .
C17 C18 1.387(4) .
C17 H17 0.95 .
C18 C19 1.387(4) .
C18 C21 1.503(4) .
C19 C20 1.389(4) .
C19 H19 0.95 .
C20 H20 0.95 .
C21 H21A 0.98 .
C21 H21B 0.98 .
C21 H21C 0.98 .
C22 C27 1.386(4) .
C22 C23 1.391(4) .
C22 S3 1.785(3) .
C23 C24 1.389(4) .
C23 H23 0.95 .
C24 C25 1.381(4) .
C24 H24 0.95 .
C25 C26 1.392(4) .
C25 C28 1.514(4) .
C26 C27 1.388(4) .
C26 H26 0.95 .
C27 H27 0.95 .
C28 H28A 0.98 .
C28 H28B 0.98 .
C28 H28C 0.98 .
C29 C30 1.524(4) .
C29 S3 1.818(3) .
C29 H29A 0.99 .
C29 H29B 0.99 .
C30 C31 1.527(4) .
C30 H30A 0.99 .
C30 H30B 0.99 .
C31 C32 1.528(4) 1_554
C31 H31A 0.99 .
C31 H31B 0.99 .
C32 C31 1.528(4) 1_556
C32 C33 1.533(4) .
C32 H32A 0.99 .
C32 H32B 0.99 .
C33 H33A 0.99 .
C33 H33B 0.99 .
C34 C35 1.364(6) .
C34 H34A 0.98 .
C34 H34B 0.98 .
C34 H34C 0.98 .
C35 C36 1.515(6) .
C35 H35A 0.99 .
C35 H35B 0.99 .
C36 N1 1.101(6) .
S1 Cu3 2.3063(8) .
S2 Cu2 2.3145(8) .
S3 Cu1 2.2913(8) .
Cu1 I1 2.6219(5) .
Cu1 I2 2.6855(5) .
Cu1 I4 2.6936(5) .
Cu1 Cu4 2.7193(6) .
Cu1 Cu3 2.7337(6) .
Cu1 Cu2 2.8062(6) .
Cu2 I3 2.6351(5) .
Cu2 I4 2.6416(5) .
Cu2 Cu3 2.7036(5) .
Cu2 Cu4 2.7218(7) .
Cu2 I2 2.7285(5) .
Cu3 I3 2.6883(6) .
Cu3 I1 2.6994(5) .
Cu3 I4 2.7120(5) .
Cu3 Cu4 2.7450(5) .
Cu4 I2 2.6554(5) 2_756
Cu4 I1 2.6849(5) .
Cu4 I3 2.6864(5) .
Cu4 I2 2.7311(5) .
Cu4 Cu4 2.9211(8) 2_756
I2 Cu4 2.6554(5) 2_756

loop_
_geom_torsion_atom_site_label_1
_geom_torsion_atom_site_label_2
_geom_torsion_atom_site_label_3
_geom_torsion_atom_site_label_4
_geom_torsion
_geom_torsion_site_symmetry_1
_geom_torsion_site_symmetry_4
C6 C1 C2 C3 -2.2(4) . .
S1 C1 C2 C3 177.8(2) . .
C1 C2 C3 C4 1.0(4) . .
C2 C3 C4 C5 0.6(4) . .
C2 C3 C4 C7 -179.7(3) . .
C3 C4 C5 C6 -1.2(5) . .
C7 C4 C5 C6 179.1(3) . .
C4 C5 C6 C1 0.1(5) . .
C2 C1 C6 C5 1.6(4) . .
S1 C1 C6 C5 -178.3(2) . .
S1 C8 C9 C10 177.09(19) . .
C8 C9 C10 C11 -70.9(3) . .
C9 C10 C11 C11 -177.2(3) . 2_655
S2 C12 C13 C14 165.79(19) . .
C12 C13 C14 C33 72.3(3) . .
C20 C15 C16 C17 1.9(4) . .
S2 C15 C16 C17 -177.2(2) . .
C15 C16 C17 C18 -1.6(4) . .
C16 C17 C18 C19 -0.1(4) . .
C16 C17 C18 C21 -179.4(3) . .
C17 C18 C19 C20 1.6(4) . .
C21 C18 C19 C20 -179.1(3) . .
C16 C15 C20 C19 -0.4(4) . .
S2 C15 C20 C19 178.5(2) . .
C18 C19 C20 C15 -1.3(4) . .
C27 C22 C23 C24 -0.9(4) . .
S3 C22 C23 C24 176.5(2) . .
C22 C23 C24 C25 0.5(4) . .
C23 C24 C25 C26 0.4(4) . .
C23 C24 C25 C28 -178.7(3) . .
C24 C25 C26 C27 -0.9(4) . .
C28 C25 C26 C27 178.2(3) . .
C23 C22 C27 C26 0.4(4) . .
S3 C22 C27 C26 -176.8(2) . .
C25 C26 C27 C22 0.5(4) . .
S3 C29 C30 C31 -53.0(3) . .
C29 C30 C31 C32 -54.9(3) . 1_554
C13 C14 C33 C32 171.2(2) . .
C31 C32 C33 C14 71.5(3) 1_556 .
C34 C35 C36 N1 18E1(10) . .
C6 C1 S1 C8 88.0(2) . .
C2 C1 S1 C8 -91.9(2) . .
C6 C1 S1 Cu3 -22.8(3) . .
C2 C1 S1 Cu3 157.24(19) . .
C9 C8 S1 C1 67.4(2) . .
C9 C8 S1 Cu3 -177.89(18) . .
C20 C15 S2 C12 18.1(3) . .
C16 C15 S2 C12 -162.9(2) . .
C20 C15 S2 Cu2 -94.6(2) . .
C16 C15 S2 Cu2 84.4(2) . .
C13 C12 S2 C15 70.5(2) . .
C13 C12 S2 Cu2 -177.92(16) . .
C27 C22 S3 C29 -85.8(2) . .
C23 C22 S3 C29 96.9(2) . .
C27 C22 S3 Cu1 30.5(3) . .
C23 C22 S3 Cu1 -146.74(19) . .
C30 C29 S3 C22 -67.6(2) . .
C30 C29 S3 Cu1 172.01(17) . .
C22 S3 Cu1 I1 55.99(9) . .
C29 S3 Cu1 I1 169.60(9) . .
C22 S3 Cu1 I2 -69.31(9) . .
C29 S3 Cu1 I2 44.30(10) . .
C22 S3 Cu1 I4 176.23(9) . .
C29 S3 Cu1 I4 -70.16(10) . .
C22 S3 Cu1 Cu4 -2.45(11) . .
C29 S3 Cu1 Cu4 111.16(10) . .
C22 S3 Cu1 Cu3 119.77(9) . .
C29 S3 Cu1 Cu3 -126.62(9) . .
C22 S3 Cu1 Cu2 -135.62(9) . .
C29 S3 Cu1 Cu2 -22.01(11) . .
C15 S2 Cu2 I3 54.56(9) . .
C12 S2 Cu2 I3 -57.03(9) . .
C15 S2 Cu2 I4 -72.31(9) . .
C12 S2 Cu2 I4 176.09(9) . .
C15 S2 Cu2 Cu3 -5.37(11) . .
C12 S2 Cu2 Cu3 -116.97(10) . .
C15 S2 Cu2 Cu4 119.04(9) . .
C12 S2 Cu2 Cu4 7.45(10) . .
C15 S2 Cu2 I2 173.83(9) . .
C12 S2 Cu2 I2 62.24(9) . .
C15 S2 Cu2 Cu1 -138.18(9) . .
C12 S2 Cu2 Cu1 110.22(10) . .
S3 Cu1 Cu2 S2 23.63(6) . .
I1 Cu1 Cu2 S2 -168.08(3) . .
I2 Cu1 Cu2 S2 -59.73(4) . .
I4 Cu1 Cu2 S2 83.79(4) . .
Cu4 Cu1 Cu2 S2 -131.73(4) . .
Cu3 Cu1 Cu2 S2 156.08(4) . .
S3 Cu1 Cu2 I3 -169.18(3) . .
I1 Cu1 Cu2 I3 -0.897(18) . .
I2 Cu1 Cu2 I3 107.459(17) . .
I4 Cu1 Cu2 I3 -109.023(18) . .
Cu4 Cu1 Cu2 I3 35.455(14) . .
Cu3 Cu1 Cu2 I3 -36.730(14) . .
S3 Cu1 Cu2 I4 -60.16(4) . .
I1 Cu1 Cu2 I4 108.126(18) . .
I2 Cu1 Cu2 I4 -143.518(13) . .
Cu4 Cu1 Cu2 I4 144.478(16) . .
Cu3 Cu1 Cu2 I4 72.293(14) . .
S3 Cu1 Cu2 Cu3 -132.45(4) . .
I1 Cu1 Cu2 Cu3 35.833(14) . .
I2 Cu1 Cu2 Cu3 144.189(16) . .
I4 Cu1 Cu2 Cu3 -72.293(14) . .
Cu4 Cu1 Cu2 Cu3 72.185(14) . .
S3 Cu1 Cu2 Cu4 155.36(4) . .
I1 Cu1 Cu2 Cu4 -36.352(14) . .
I2 Cu1 Cu2 Cu4 72.004(13) . .
I4 Cu1 Cu2 Cu4 -144.478(16) . .
Cu3 Cu1 Cu2 Cu4 -72.185(14) . .
S3 Cu1 Cu2 I2 83.36(4) . .
I1 Cu1 Cu2 I2 -108.356(17) . .
I4 Cu1 Cu2 I2 143.518(13) . .
Cu4 Cu1 Cu2 I2 -72.004(13) . .
Cu3 Cu1 Cu2 I2 -144.189(16) . .
C1 S1 Cu3 I3 -60.37(9) . .
C8 S1 Cu3 I3 -168.45(9) . .
C1 S1 Cu3 I1 -176.59(9) . .
C8 S1 Cu3 I1 75.33(9) . .
C1 S1 Cu3 Cu2 -10.55(11) . .
C8 S1 Cu3 Cu2 -118.63(10) . .
C1 S1 Cu3 I4 60.94(10) . .
C8 S1 Cu3 I4 -47.14(10) . .
C1 S1 Cu3 Cu1 134.11(9) . .
C8 S1 Cu3 Cu1 26.03(11) . .
C1 S1 Cu3 Cu4 -117.93(9) . .
C8 S1 Cu3 Cu4 133.99(9) . .
S2 Cu2 Cu3 S1 10.35(7) . .
I3 Cu2 Cu3 S1 -61.15(4) . .
I4 Cu2 Cu3 S1 90.20(4) . .
Cu4 Cu2 Cu3 S1 -131.38(5) . .
I2 Cu2 Cu3 S1 -168.83(4) . .
Cu1 Cu2 Cu3 S1 159.53(5) . .
S2 Cu2 Cu3 I3 71.49(5) . .
I4 Cu2 Cu3 I3 151.350(13) . .
Cu4 Cu2 Cu3 I3 -70.236(13) . .
I2 Cu2 Cu3 I3 -107.678(16) . .
Cu1 Cu2 Cu3 I3 -139.318(16) . .
S2 Cu2 Cu3 I1 175.97(4) . .
I3 Cu2 Cu3 I1 104.481(16) . .
I4 Cu2 Cu3 I1 -104.168(17) . .
Cu4 Cu2 Cu3 I1 34.245(14) . .
I2 Cu2 Cu3 I1 -3.197(19) . .
Cu1 Cu2 Cu3 I1 -34.837(13) . .
S2 Cu2 Cu3 I4 -79.86(5) . .
I3 Cu2 Cu3 I4 -151.350(13) . .
Cu4 Cu2 Cu3 I4 138.414(14) . .
I2 Cu2 Cu3 I4 100.971(16) . .
Cu1 Cu2 Cu3 I4 69.331(15) . .
S2 Cu2 Cu3 Cu1 -149.19(5) . .
I3 Cu2 Cu3 Cu1 139.318(16) . .
I4 Cu2 Cu3 Cu1 -69.331(15) . .
Cu4 Cu2 Cu3 Cu1 69.083(15) . .
I2 Cu2 Cu3 Cu1 31.640(13) . .
S2 Cu2 Cu3 Cu4 141.73(5) . .
I3 Cu2 Cu3 Cu4 70.236(13) . .
I4 Cu2 Cu3 Cu4 -138.414(15) . .
I2 Cu2 Cu3 Cu4 -37.442(14) . .
Cu1 Cu2 Cu3 Cu4 -69.083(15) . .
S3 Cu1 Cu3 S1 -20.23(6) . .
I1 Cu1 Cu3 S1 60.77(4) . .
I2 Cu1 Cu3 S1 168.76(4) . .
I4 Cu1 Cu3 S1 -91.01(4) . .
Cu4 Cu1 Cu3 S1 131.31(5) . .
Cu2 Cu1 Cu3 S1 -158.95(5) . .
S3 Cu1 Cu3 I3 174.76(3) . .
I1 Cu1 Cu3 I3 -104.237(15) . .
I2 Cu1 Cu3 I3 3.748(19) . .
I4 Cu1 Cu3 I3 103.979(14) . .
Cu4 Cu1 Cu3 I3 -33.695(14) . .
Cu2 Cu1 Cu3 I3 36.039(14) . .
S3 Cu1 Cu3 I1 -81.00(4) . .
I2 Cu1 Cu3 I1 107.985(15) . .
I4 Cu1 Cu3 I1 -151.784(14) . .
Cu4 Cu1 Cu3 I1 70.542(15) . .
Cu2 Cu1 Cu3 I1 140.276(15) . .
S3 Cu1 Cu3 Cu2 138.72(4) . .
I1 Cu1 Cu3 Cu2 -140.276(15) . .
I2 Cu1 Cu3 Cu2 -32.290(14) . .
I4 Cu1 Cu3 Cu2 67.940(14) . .
Cu4 Cu1 Cu3 Cu2 -69.734(18) . .
S3 Cu1 Cu3 I4 70.78(4) . .
I1 Cu1 Cu3 I4 151.784(14) . .
I2 Cu1 Cu3 I4 -100.230(14) . .
Cu4 Cu1 Cu3 I4 -137.674(14) . .
Cu2 Cu1 Cu3 I4 -67.940(14) . .
S3 Cu1 Cu3 Cu4 -151.54(4) . .
I1 Cu1 Cu3 Cu4 -70.542(15) . .
I2 Cu1 Cu3 Cu4 37.443(15) . .
I4 Cu1 Cu3 Cu4 137.674(14) . .
Cu2 Cu1 Cu3 Cu4 69.734(18) . .
S3 Cu1 Cu4 I2 7.06(6) . 2_756
I1 Cu1 Cu4 I2 -62.95(3) . 2_756
I2 Cu1 Cu4 I2 87.39(3) . 2_756
I4 Cu1 Cu4 I2 -171.58(2) . 2_756
Cu3 Cu1 Cu4 I2 -133.77(3) . 2_756
Cu2 Cu1 Cu4 I2 157.45(3) . 2_756
S3 Cu1 Cu4 I1 70.01(5) . .
I2 Cu1 Cu4 I1 150.345(13) . .
I4 Cu1 Cu4 I1 -108.625(18) . .
Cu3 Cu1 Cu4 I1 -70.817(15) . .
Cu2 Cu1 Cu4 I1 -139.596(15) . .
S3 Cu1 Cu4 I3 174.66(4) . .
I1 Cu1 Cu4 I3 104.654(18) . .
I2 Cu1 Cu4 I3 -105.001(17) . .
I4 Cu1 Cu4 I3 -3.971(18) . .
Cu3 Cu1 Cu4 I3 33.837(13) . .
Cu2 Cu1 Cu4 I3 -34.943(14) . .
S3 Cu1 Cu4 Cu2 -150.39(5) . .
I1 Cu1 Cu4 Cu2 139.596(15) . .
I2 Cu1 Cu4 Cu2 -70.059(12) . .
I4 Cu1 Cu4 Cu2 30.972(14) . .
Cu3 Cu1 Cu4 Cu2 68.780(13) . .
S3 Cu1 Cu4 I2 -80.33(5) . .
I1 Cu1 Cu4 I2 -150.345(13) . .
I4 Cu1 Cu4 I2 101.030(17) . .
Cu3 Cu1 Cu4 I2 138.838(16) . .
Cu2 Cu1 Cu4 I2 70.059(12) . .
S3 Cu1 Cu4 Cu3 140.83(5) . .
I1 Cu1 Cu4 Cu3 70.817(15) . .
I2 Cu1 Cu4 Cu3 -138.838(16) . .
I4 Cu1 Cu4 Cu3 -37.808(13) . .
Cu2 Cu1 Cu4 Cu3 -68.780(14) . .
S3 Cu1 Cu4 Cu4 -49.60(5) . 2_756
I1 Cu1 Cu4 Cu4 -119.61(2) . 2_756
I2 Cu1 Cu4 Cu4 30.734(15) . 2_756
I4 Cu1 Cu4 Cu4 131.764(18) . 2_756
Cu3 Cu1 Cu4 Cu4 169.57(2) . 2_756
Cu2 Cu1 Cu4 Cu4 100.792(19) . 2_756
S2 Cu2 Cu4 I2 -21.17(5) . 2_756
I3 Cu2 Cu4 I2 61.40(3) . 2_756
I4 Cu2 Cu4 I2 170.09(2) . 2_756
Cu3 Cu2 Cu4 I2 132.09(3) . 2_756
I2 Cu2 Cu4 I2 -89.46(3) . 2_756
Cu1 Cu2 Cu4 I2 -157.95(3) . 2_756
S2 Cu2 Cu4 I1 172.31(3) . .
I3 Cu2 Cu4 I1 -105.122(18) . .
I4 Cu2 Cu4 I1 3.570(18) . .
Cu3 Cu2 Cu4 I1 -34.430(13) . .
I2 Cu2 Cu4 I1 104.016(15) . .
Cu1 Cu2 Cu4 I1 35.529(15) . .
S2 Cu2 Cu4 I3 -82.57(3) . .
I4 Cu2 Cu4 I3 108.692(18) . .
Cu3 Cu2 Cu4 I3 70.692(17) . .
I2 Cu2 Cu4 I3 -150.861(13) . .
Cu1 Cu2 Cu4 I3 140.651(15) . .
S2 Cu2 Cu4 Cu1 136.78(4) . .
I3 Cu2 Cu4 Cu1 -140.651(15) . .
I4 Cu2 Cu4 Cu1 -31.959(15) . .
Cu3 Cu2 Cu4 Cu1 -69.959(16) . .
I2 Cu2 Cu4 Cu1 68.487(11) . .
S2 Cu2 Cu4 I2 68.29(3) . .
I3 Cu2 Cu4 I2 150.861(13) . .
I4 Cu2 Cu4 I2 -100.446(15) . .
Cu3 Cu2 Cu4 I2 -138.446(16) . .
Cu1 Cu2 Cu4 I2 -68.487(11) . .
S2 Cu2 Cu4 Cu3 -153.26(3) . .
I3 Cu2 Cu4 Cu3 -70.692(17) . .
I4 Cu2 Cu4 Cu3 38.000(13) . .
I2 Cu2 Cu4 Cu3 138.446(16) . .
Cu1 Cu2 Cu4 Cu3 69.959(16) . .
S2 Cu2 Cu4 Cu4 36.70(4) . 2_756
I3 Cu2 Cu4 Cu4 119.28(2) . 2_756
I4 Cu2 Cu4 Cu4 -132.032(17) . 2_756
Cu3 Cu2 Cu4 Cu4 -170.03(2) . 2_756
I2 Cu2 Cu4 Cu4 -31.586(16) . 2_756
Cu1 Cu2 Cu4 Cu4 -100.07(2) . 2_756
S1 Cu3 Cu4 I2 0.49(4) . 2_756
I3 Cu3 Cu4 I2 -73.24(2) . 2_756
I1 Cu3 Cu4 I2 76.07(2) . 2_756
Cu2 Cu3 Cu4 I2 -142.27(2) . 2_756
I4 Cu3 Cu4 I2 -178.454(17) . 2_756
Cu1 Cu3 Cu4 I2 144.34(2) . 2_756
S1 Cu3 Cu4 I1 -75.58(3) . .
I3 Cu3 Cu4 I1 -149.308(14) . .
Cu2 Cu3 Cu4 I1 141.663(15) . .
I4 Cu3 Cu4 I1 105.477(16) . .
Cu1 Cu3 Cu4 I1 68.273(15) . .
S1 Cu3 Cu4 I3 73.73(3) . .
I1 Cu3 Cu4 I3 149.308(14) . .
Cu2 Cu3 Cu4 I3 -69.029(12) . .
I4 Cu3 Cu4 I3 -105.214(15) . .
Cu1 Cu3 Cu4 I3 -142.419(16) . .
S1 Cu3 Cu4 Cu1 -143.85(3) . .
I3 Cu3 Cu4 Cu1 142.419(16) . .
I1 Cu3 Cu4 Cu1 -68.273(15) . .
Cu2 Cu3 Cu4 Cu1 73.390(15) . .
I4 Cu3 Cu4 Cu1 37.205(13) . .
S1 Cu3 Cu4 Cu2 142.76(3) . .
I3 Cu3 Cu4 Cu2 69.029(12) . .
I1 Cu3 Cu4 Cu2 -141.663(15) . .
I4 Cu3 Cu4 Cu2 -36.186(14) . .
Cu1 Cu3 Cu4 Cu2 -73.390(15) . .
S1 Cu3 Cu4 I2 179.84(3) . .
I3 Cu3 Cu4 I2 106.111(15) . .
I1 Cu3 Cu4 I2 -104.581(16) . .
Cu2 Cu3 Cu4 I2 37.083(14) . .
I4 Cu3 Cu4 I2 0.897(17) . .
Cu1 Cu3 Cu4 I2 -36.308(13) . .
S1 Cu3 Cu4 Cu4 178.45(6) . 2_756
I3 Cu3 Cu4 Cu4 104.72(7) . 2_756
I1 Cu3 Cu4 Cu4 -105.97(7) . 2_756
Cu2 Cu3 Cu4 Cu4 35.69(7) . 2_756
I4 Cu3 Cu4 Cu4 -0.49(8) . 2_756
Cu1 Cu3 Cu4 Cu4 -37.70(7) . 2_756
S3 Cu1 I1 Cu4 -151.28(2) . .
I2 Cu1 I1 Cu4 -28.327(13) . .
I4 Cu1 I1 Cu4 97.509(15) . .
Cu3 Cu1 I1 Cu4 70.745(14) . .
Cu2 Cu1 I1 Cu4 35.787(15) . .
S3 Cu1 I1 Cu3 137.97(2) . .
I2 Cu1 I1 Cu3 -99.072(18) . .
I4 Cu1 I1 Cu3 26.764(13) . .
Cu4 Cu1 I1 Cu3 -70.745(14) . .
Cu2 Cu1 I1 Cu3 -34.958(13) . .
I2 Cu4 I1 Cu1 150.351(16) 2_756 .
I3 Cu4 I1 Cu1 -99.876(18) . .
Cu2 Cu4 I1 Cu1 -37.249(15) . .
I2 Cu4 I1 Cu1 27.050(12) . .
Cu3 Cu4 I1 Cu1 -71.545(17) . .
Cu4 Cu4 I1 Cu1 89.35(3) 2_756 .
I2 Cu4 I1 Cu3 -138.104(17) 2_756 .
I3 Cu4 I1 Cu3 -28.330(13) . .
Cu1 Cu4 I1 Cu3 71.545(17) . .
Cu2 Cu4 I1 Cu3 34.296(14) . .
I2 Cu4 I1 Cu3 98.595(18) . .
Cu4 Cu4 I1 Cu3 160.90(3) 2_756 .
S1 Cu3 I1 Cu1 -151.36(2) . .
I3 Cu3 I1 Cu1 99.471(16) . .
Cu2 Cu3 I1 Cu1 36.688(16) . .
I4 Cu3 I1 Cu1 -25.917(12) . .
Cu4 Cu3 I1 Cu1 71.275(16) . .
S1 Cu3 I1 Cu4 137.36(2) . .
I3 Cu3 I1 Cu4 28.195(13) . .
Cu2 Cu3 I1 Cu4 -34.587(14) . .
I4 Cu3 I1 Cu4 -97.192(18) . .
Cu1 Cu3 I1 Cu4 -71.275(16) . .
S3 Cu1 I2 Cu4 112.16(2) . 2_756
I1 Cu1 I2 Cu4 -8.521(18) . 2_756
I4 Cu1 I2 Cu4 -137.715(15) . 2_756
Cu4 Cu1 I2 Cu4 -36.733(17) . 2_756
Cu3 Cu1 I2 Cu4 -74.068(17) . 2_756
Cu2 Cu1 I2 Cu4 -105.932(16) . 2_756
S3 Cu1 I2 Cu2 -141.91(3) . .
I1 Cu1 I2 Cu2 97.411(18) . .
I4 Cu1 I2 Cu2 -31.783(12) . .
Cu4 Cu1 I2 Cu2 69.199(17) . .
Cu3 Cu1 I2 Cu2 31.864(15) . .
S3 Cu1 I2 Cu4 148.89(3) . .
I1 Cu1 I2 Cu4 28.212(12) . .
I4 Cu1 I2 Cu4 -100.982(17) . .
Cu3 Cu1 I2 Cu4 -37.335(15) . .
Cu2 Cu1 I2 Cu4 -69.199(17) . .
S2 Cu2 I2 Cu4 -104.49(2) . 2_756
I3 Cu2 I2 Cu4 9.809(17) . 2_756
I4 Cu2 I2 Cu4 139.830(13) . 2_756
Cu3 Cu2 I2 Cu4 75.11(2) . 2_756
Cu4 Cu2 I2 Cu4 37.391(18) . 2_756
Cu1 Cu2 I2 Cu4 107.293(17) . 2_756
S2 Cu2 I2 Cu1 148.22(2) . .
I3 Cu2 I2 Cu1 -97.483(18) . .
I4 Cu2 I2 Cu1 32.538(13) . .
Cu3 Cu2 I2 Cu1 -32.179(14) . .
Cu4 Cu2 I2 Cu1 -69.902(14) . .
S2 Cu2 I2 Cu4 -141.88(2) . .
I3 Cu2 I2 Cu4 -27.581(13) . .
I4 Cu2 I2 Cu4 102.440(15) . .
Cu3 Cu2 I2 Cu4 37.723(15) . .
Cu1 Cu2 I2 Cu4 69.902(14) . .
I2 Cu4 I2 Cu4 0 2_756 2_756
I1 Cu4 I2 Cu4 116.99(2) . 2_756
I3 Cu4 I2 Cu4 -116.15(2) . 2_756
Cu1 Cu4 I2 Cu4 143.734(17) . 2_756
Cu2 Cu4 I2 Cu4 -142.781(18) . 2_756
Cu3 Cu4 I2 Cu4 -179.52(2) . 2_756
I2 Cu4 I2 Cu1 -143.734(17) 2_756 .
I1 Cu4 I2 Cu1 -26.740(13) . .
I3 Cu4 I2 Cu1 100.120(18) . .
Cu2 Cu4 I2 Cu1 73.486(13) . .
Cu3 Cu4 I2 Cu1 36.742(13) . .
Cu4 Cu4 I2 Cu1 -143.734(17) 2_756 .
I2 Cu4 I2 Cu2 142.781(18) 2_756 .
I1 Cu4 I2 Cu2 -100.226(15) . .
I3 Cu4 I2 Cu2 26.635(13) . .
Cu1 Cu4 I2 Cu2 -73.486(13) . .
Cu3 Cu4 I2 Cu2 -36.743(14) . .
Cu4 Cu4 I2 Cu2 142.781(18) 2_756 .
S2 Cu2 I3 Cu4 137.03(2) . .
I4 Cu2 I3 Cu4 -98.872(17) . .
Cu3 Cu2 I3 Cu4 -71.236(14) . .
I2 Cu2 I3 Cu4 27.573(13) . .
Cu1 Cu2 I3 Cu4 -34.932(14) . .
S2 Cu2 I3 Cu3 -151.74(2) . .
I4 Cu2 I3 Cu3 -27.637(13) . .
Cu4 Cu2 I3 Cu3 71.236(14) . .
I2 Cu2 I3 Cu3 98.809(16) . .
Cu1 Cu2 I3 Cu3 36.304(14) . .
I2 Cu4 I3 Cu2 -150.308(16) 2_756 .
I1 Cu4 I3 Cu2 99.040(17) . .
Cu1 Cu4 I3 Cu2 36.499(14) . .
I2 Cu4 I3 Cu2 -27.160(13) . .
Cu3 Cu4 I3 Cu2 70.618(14) . .
Cu4 Cu4 I3 Cu2 -90.18(2) 2_756 .
I2 Cu4 I3 Cu3 139.074(16) 2_756 .
I1 Cu4 I3 Cu3 28.422(13) . .
Cu1 Cu4 I3 Cu3 -34.119(14) . .
Cu2 Cu4 I3 Cu3 -70.618(14) . .
I2 Cu4 I3 Cu3 -97.778(17) . .
Cu4 Cu4 I3 Cu3 -160.79(3) 2_756 .
S1 Cu3 I3 Cu2 150.54(2) . .
I1 Cu3 I3 Cu2 -99.527(19) . .
I4 Cu3 I3 Cu2 25.996(12) . .
Cu1 Cu3 I3 Cu2 -37.586(15) . .
Cu4 Cu3 I3 Cu2 -71.385(18) . .
S1 Cu3 I3 Cu4 -138.07(2) . .
I1 Cu3 I3 Cu4 -28.143(12) . .
Cu2 Cu3 I3 Cu4 71.385(18) . .
I4 Cu3 I3 Cu4 97.380(19) . .
Cu1 Cu3 I3 Cu4 33.799(15) . .
S2 Cu2 I4 Cu1 -140.27(2) . .
I3 Cu2 I4 Cu1 97.270(18) . .
Cu3 Cu2 I4 Cu1 69.783(16) . .
Cu4 Cu2 I4 Cu1 31.860(14) . .
I2 Cu2 I4 Cu1 -32.097(12) . .
S2 Cu2 I4 Cu3 149.94(2) . .
I3 Cu2 I4 Cu3 27.487(12) . .
Cu4 Cu2 I4 Cu3 -37.923(14) . .
I2 Cu2 I4 Cu3 -101.880(18) . .
Cu1 Cu2 I4 Cu3 -69.783(16) . .
S3 Cu1 I4 Cu2 149.10(2) . .
I1 Cu1 I4 Cu2 -96.534(15) . .
I2 Cu1 I4 Cu2 32.621(13) . .
Cu4 Cu1 I4 Cu2 -31.586(15) . .
Cu3 Cu1 I4 Cu2 -69.614(14) . .
S3 Cu1 I4 Cu3 -141.29(2) . .
I1 Cu1 I4 Cu3 -26.920(13) . .
I2 Cu1 I4 Cu3 102.235(18) . .
Cu4 Cu1 I4 Cu3 38.028(13) . .
Cu2 Cu1 I4 Cu3 69.614(14) . .
S1 Cu3 I4 Cu2 -142.33(2) . .
I3 Cu3 I4 Cu2 -26.032(12) . .
I1 Cu3 I4 Cu2 99.626(18) . .
Cu1 Cu3 I4 Cu2 74.176(15) . .
Cu4 Cu3 I4 Cu2 36.870(13) . .
S1 Cu3 I4 Cu1 143.50(3) . .
I3 Cu3 I4 Cu1 -100.208(16) . .
I1 Cu3 I4 Cu1 25.450(12) . .
Cu2 Cu3 I4 Cu1 -74.176(15) . .
Cu4 Cu3 I4 Cu1 -37.307(15) . .
